data_7100479
loop_
_publ_author_name
'Archan Dey'
'Gautam R. Desiraju'

_publ_section_title
;
Correlation between molecular
dipole moment and centrosymmetry
in some crystalline diphenyl ethers.
;
_journal_name_full 'Chemical Communications'
_journal_paper_doi 10.1039/b502516h
_journal_year 2005
_chemical_formula_moiety 'C12 H8 Br N O3'
_chemical_formula_sum 'C24 H16 Br2 N2 O6'
_chemical_formula_weight 588.21
_chemical_melting_point 347
_chemical_name_common 1-Bromo-4-(4-nitrophenoxy)benzene
_space_group_IT_number 14
_symmetry_cell_setting monoclinic
_symmetry_space_group_name_Hall '-P 2yn'
_symmetry_space_group_name_H-M 'P 1 21/n 1'
_cell_angle_alpha 90.00
_cell_angle_beta 116.7450(10)
_cell_angle_gamma 90.00
_cell_formula_units_Z 4
_cell_length_a 9.1199(9)
_cell_length_b 27.782(3)
_cell_length_c 9.8887(9)
_cell_measurement_temperature 100(2)
_cell_volume 2237.4(4)
_diffrn_ambient_temperature 100(2)
_exptl_crystal_density_diffrn 1.746
_cod_depositor_comments
;
The following automatic conversions were performed:
'_symmetry_cell_setting' value 'Monoclinic' changed to 'monoclinic'
according to '/home/saulius/struct/CIF-dictionaries/cif_core.dic'
dictionary named 'cif_core.dic' version 2.4.1 from 2010-06-29.

Automatic conversion script
Id: cif_fix_enum 1527 2010-12-29 10:47:43Z saulius 
;
_cod_original_sg_symbol_H-M 'P 21/n'
_cod_database_code 7100479

loop_
_symmetry_equiv_pos_as_xyz
'x, y, z'
'-x+1/2, y+1/2, -z+1/2'
'-x, -y, -z'
'x-1/2, -y-1/2, z-1/2'

loop_
_atom_site_label
_atom_site_type_symbol
_atom_site_fract_x
_atom_site_fract_y
_atom_site_fract_z
_atom_site_U_iso_or_equiv
_atom_site_adp_type
_atom_site_occupancy
_atom_site_symmetry_multiplicity
_atom_site_calc_flag
_atom_site_refinement_flags
_atom_site_disorder_assembly
_atom_site_disorder_group
Br1 Br 0.16302(4) 0.051465(12) 0.68734(4) 0.02091(12) Uani 1 1 d . . .
Br2 Br 0.51074(5) 0.775247(14) 0.29224(5) 0.03074(13) Uani 1 1 d . . .
O4 O -0.1466(3) 0.24860(8) 0.5776(3) 0.0199(5) Uani 1 1 d . . .
C2 C 0.4868(4) 0.70893(13) 0.3288(4) 0.0196(7) Uani 1 1 d . . .
O1 O 0.4414(4) 0.56914(10) 0.4417(3) 0.0284(6) Uani 1 1 d . . .
O2 O -0.0037(4) 0.39570(10) 0.1121(4) 0.0436(9) Uani 1 1 d . . .
C19 C 0.0733(4) 0.11467(12) 0.6575(4) 0.0160(7) Uani 1 1 d . . .
C18 C -0.0418(4) 0.12507(13) 0.7085(4) 0.0182(7) Uani 1 1 d . . .
H18 H -0.0738 0.1011 0.7582 0.022 Uiso 1 1 calc R . .
C8 C 0.2448(4) 0.49046(13) 0.1110(4) 0.0209(8) Uani 1 1 d . . .
H8 H 0.2446 0.4839 0.0166 0.025 Uiso 1 1 calc R . .
C1 C 0.3361(4) 0.68667(13) 0.2503(4) 0.0203(8) Uani 1 1 d . . .
H1 H 0.2456 0.7037 0.1755 0.024 Uiso 1 1 calc R . .
C15 C -0.1275(4) 0.32754(13) 0.5038(4) 0.0194(7) Uani 1 1 d . . .
H15 H -0.2261 0.3221 0.4139 0.023 Uiso 1 1 calc R . .
C3 C 0.6222(4) 0.68449(13) 0.4343(4) 0.0212(8) Uani 1 1 d . . .
H3 H 0.7255 0.7001 0.4844 0.025 Uiso 1 1 calc R . .
O3 O 0.0369(4) 0.42115(11) -0.0659(3) 0.0354(7) Uani 1 1 d . . .
C13 C 0.1608(4) 0.34245(13) 0.7671(4) 0.0205(8) Uani 1 1 d . . .
H13 H 0.2595 0.3479 0.8569 0.025 Uiso 1 1 calc R . .
C7 C 0.3410(5) 0.52698(13) 0.2030(4) 0.0221(8) Uani 1 1 d . . .
H7 H 0.4082 0.5459 0.1729 0.026 Uiso 1 1 calc R . .
C11 C -0.0585(4) 0.29109(12) 0.6072(4) 0.0168(7) Uani 1 1 d . . .
C10 C 0.2390(5) 0.50915(13) 0.3854(4) 0.0218(8) Uani 1 1 d . . .
H10 H 0.2372 0.5161 0.4787 0.026 Uiso 1 1 calc R . .
C16 C -0.0614(4) 0.20495(12) 0.6130(4) 0.0166(7) Uani 1 1 d . . .
C20 C 0.1230(4) 0.14893(13) 0.5863(4) 0.0183(7) Uani 1 1 d . . .
H20 H 0.2029 0.1413 0.5528 0.022 Uiso 1 1 calc R . .
C12 C 0.0866(4) 0.29776(13) 0.7393(4) 0.0208(8) Uani 1 1 d . . .
H12 H 0.1337 0.2721 0.8090 0.025 Uiso 1 1 calc R . .
C14 C -0.0527(4) 0.37236(13) 0.5311(4) 0.0190(7) Uani 1 1 d . . .
H14 H -0.0988 0.3979 0.4606 0.023 Uiso 1 1 calc R . .
C5 C 0.4532(5) 0.61461(13) 0.3914(4) 0.0204(8) Uani 1 1 d . . .
C6 C 0.3381(4) 0.53569(13) 0.3399(4) 0.0213(8) Uani 1 1 d . . .
C9 C 0.1487(4) 0.46358(13) 0.1585(4) 0.0189(7) Uani 1 1 d . . .
C17 C -0.1100(4) 0.17076(13) 0.6866(4) 0.0192(7) Uani 1 1 d . . .
H17 H -0.1887 0.1785 0.7215 0.023 Uiso 1 1 calc R . .
C4 C 0.6048(5) 0.63690(13) 0.4657(4) 0.0213(8) Uani 1 1 d . . .
H4 H 0.6964 0.6196 0.5379 0.026 Uiso 1 1 calc R . .
N2 N 0.1740(3) 0.42841(12) 0.6957(3) 0.0203(7) Uani 1 1 d . . .
O5 O 0.1040(4) 0.45854(10) 0.6049(3) 0.0317(7) Uani 1 1 d . . .
O6 O 0.3002(3) 0.43091(10) 0.8111(3) 0.0301(6) Uani 1 1 d . . .
N1 N 0.0483(4) 0.42121(12) 0.0621(4) 0.0229(7) Uiso 1 1 d . . .
C24 C 0.0911(4) 0.37905(12) 0.6638(4) 0.0164(7) Uani 1 1 d . . .
C23 C 0.0546(4) 0.19503(13) 0.5638(4) 0.0182(7) Uani 1 1 d . . .
H23 H 0.0877 0.2192 0.5152 0.022 Uiso 1 1 calc R . .
C21 C 0.1436(5) 0.47271(13) 0.2944(4) 0.0222(8) Uani 1 1 d . . .
H21 H 0.0754 0.4541 0.3238 0.027 Uiso 1 1 calc R . .
C22 C 0.3196(4) 0.63872(14) 0.2832(4) 0.0223(8) Uani 1 1 d . . .
H22 H 0.2171 0.6228 0.2314 0.027 Uiso 1 1 calc R . .

loop_
_atom_site_aniso_label
_atom_site_aniso_U_11
_atom_site_aniso_U_22
_atom_site_aniso_U_33
_atom_site_aniso_U_23
_atom_site_aniso_U_13
_atom_site_aniso_U_12
Br1 0.0241(2) 0.01404(19) 0.02355(19) -0.00069(13) 0.00982(15) 0.00161(14)
Br2 0.0263(2) 0.0220(2) 0.0360(2) 0.00237(16) 0.00692(17) -0.00521(15)
O4 0.0156(12) 0.0102(12) 0.0265(13) -0.0001(10) 0.0030(10) 0.0005(9)
C2 0.0207(18) 0.0180(18) 0.0225(18) -0.0035(14) 0.0119(15) -0.0051(15)
O1 0.0399(16) 0.0187(14) 0.0206(13) 0.0005(11) 0.0083(12) -0.0099(12)
O2 0.0260(16) 0.0135(14) 0.072(2) -0.0166(15) 0.0050(16) -0.0047(12)
C19 0.0173(17) 0.0108(16) 0.0144(15) -0.0015(13) 0.0024(13) 0.0005(13)
C18 0.0225(18) 0.0146(17) 0.0172(16) -0.0001(14) 0.0087(14) -0.0040(14)
C8 0.0216(19) 0.0193(19) 0.0241(18) -0.0019(14) 0.0124(16) 0.0011(15)
C1 0.0182(18) 0.0218(19) 0.0204(17) -0.0017(14) 0.0083(15) -0.0017(14)
C15 0.0180(17) 0.0179(18) 0.0171(16) -0.0008(14) 0.0034(14) 0.0012(14)
C3 0.0179(18) 0.0224(19) 0.0217(18) -0.0045(15) 0.0076(15) -0.0043(15)
O3 0.0288(16) 0.0347(17) 0.0404(17) -0.0110(14) 0.0134(13) -0.0040(13)
C13 0.0169(17) 0.0191(18) 0.0173(17) -0.0007(14) 0.0004(14) 0.0008(14)
C7 0.0219(18) 0.0187(19) 0.0273(19) -0.0004(15) 0.0126(16) -0.0044(15)
C11 0.0166(17) 0.0140(17) 0.0196(17) -0.0016(13) 0.0079(14) 0.0004(14)
C10 0.0262(19) 0.0193(19) 0.0202(18) 0.0027(14) 0.0108(16) 0.0029(15)
C16 0.0160(16) 0.0115(16) 0.0155(16) -0.0031(13) 0.0010(13) 0.0007(13)
C20 0.0182(17) 0.0196(18) 0.0175(16) -0.0018(14) 0.0083(14) -0.0019(14)
C12 0.0218(18) 0.0169(18) 0.0164(17) 0.0023(14) 0.0023(14) 0.0018(15)
C14 0.0238(18) 0.0145(18) 0.0168(16) 0.0036(14) 0.0075(15) 0.0023(14)
C5 0.0280(19) 0.0184(19) 0.0179(17) -0.0052(14) 0.0130(15) -0.0048(15)
C6 0.0219(18) 0.0155(18) 0.0221(18) -0.0009(14) 0.0059(15) -0.0020(14)
C9 0.0131(16) 0.0121(17) 0.0285(18) -0.0038(14) 0.0066(14) 0.0017(13)
C17 0.0197(17) 0.0183(18) 0.0204(17) -0.0019(14) 0.0099(14) -0.0003(14)
C4 0.0212(18) 0.0212(19) 0.0184(17) -0.0008(14) 0.0060(15) -0.0009(15)
N2 0.0153(14) 0.0378(19) 0.0095(13) -0.0006(13) 0.0073(12) 0.0131(13)
O5 0.0392(17) 0.0206(14) 0.0363(16) 0.0044(13) 0.0180(14) -0.0027(13)
O6 0.0302(15) 0.0246(15) 0.0308(15) -0.0033(12) 0.0096(13) -0.0077(12)
C24 0.0210(17) 0.0124(16) 0.0202(16) -0.0019(14) 0.0132(14) -0.0005(14)
C23 0.0199(18) 0.0144(17) 0.0178(16) 0.0015(13) 0.0064(14) -0.0037(14)
C21 0.0218(18) 0.0180(18) 0.0278(19) 0.0042(15) 0.0120(16) 0.0014(15)
C22 0.0192(18) 0.027(2) 0.0197(18) -0.0059(15) 0.0078(15) -0.0086(15)

loop_
_geom_bond_atom_site_label_1
_geom_bond_atom_site_label_2
_geom_bond_distance
_geom_bond_site_symmetry_2
_geom_bond_publ_flag
Br1 C19 1.903(3) . ?
Br2 C2 1.909(4) . ?
O4 C11 1.383(4) . ?
O4 C16 1.397(4) . ?
C2 C1 1.383(5) . ?
C2 C3 1.384(5) . ?
O1 C5 1.379(4) . ?
O1 C6 1.382(4) . ?
O2 N1 1.087(4) . ?
C19 C20 1.377(5) . ?
C19 C18 1.384(5) . ?
C18 C17 1.387(5) . ?
C18 H18 0.9500 . ?
C8 C7 1.381(5) . ?
C8 C9 1.385(5) . ?
C8 H8 0.9500 . ?
C1 C22 1.395(5) . ?
C1 H1 0.9500 . ?
C15 C11 1.374(5) . ?
C15 C14 1.387(5) . ?
C15 H15 0.9500 . ?
C3 C4 1.384(5) . ?
C3 H3 0.9500 . ?
O3 N1 1.223(4) . ?
C13 C24 1.377(5) . ?
C13 C12 1.381(5) . ?
C13 H13 0.9500 . ?
C7 C6 1.388(5) . ?
C7 H7 0.9500 . ?
C11 C12 1.391(5) . ?
C10 C21 1.374(5) . ?
C10 C6 1.389(5) . ?
C10 H10 0.9500 . ?
C16 C23 1.376(5) . ?
C16 C17 1.385(5) . ?
C20 C23 1.398(5) . ?
C20 H20 0.9500 . ?
C12 H12 0.9500 . ?
C14 C24 1.388(5) . ?
C14 H14 0.9500 . ?
C5 C22 1.380(5) . ?
C5 C4 1.386(5) . ?
C9 C21 1.389(5) . ?
C9 N1 1.532(5) . ?
C17 H17 0.9500 . ?
C4 H4 0.9500 . ?
N2 O5 1.183(4) . ?
N2 O6 1.203(4) . ?
N2 C24 1.529(5) . ?
C23 H23 0.9500 . ?
C21 H21 0.9500 . ?
C22 H22 0.9500 . ?

loop_
_cod_related_entry_id
_cod_related_entry_database
_cod_related_entry_code
1 ChemSpider 222862
